data_4324570
loop_
_publ_author_name
'Gernot Nuss'
'Gerald Saischek'
'Manuel Volpe'
'Karl Gatterer'
'Ferdinand Belaj'
'Nadia C. M\"osch-Zanetti'

_publ_contact_author_address
; Institute of Chemistry,
  Karl-Franzens University Graz,
  Schubertstr. 1,
  A-8010 Graz,
  Austria
;
_publ_contact_author_email ferdinand.belaj@uni-graz.at
_publ_contact_author_fax 43(316)3809835
_publ_contact_author_name 'Ferdinand Belaj'
_publ_contact_author_phone 43(316)3805288
_publ_section_title
;
 Novel Pyridazine Based Scorpionate Ligands in Cobalt and Nickel Boratrane
 Compounds
;
_journal_name_full 'Inorganic Chemistry'
_journal_page_first 1991
_journal_page_last 2001
_journal_paper_doi 10.1021/ic102494k
_journal_volume 50
_journal_year 2011
_chemical_formula_moiety 'C32 H44 B Co N8 S4'
_chemical_formula_sum 'C32 H44 B Co N8 S4'
_chemical_formula_weight 738.73
_chemical_name_systematic
; 
 ? 
;
_space_group_IT_number 14
_symmetry_cell_setting monoclinic
_symmetry_space_group_name_Hall '-P 2ybc'
_symmetry_space_group_name_H-M 'P 1 21/c 1'
_atom_sites_solution_hydrogens geom
_atom_sites_solution_primary direct
_atom_sites_solution_secondary difmap
_audit_creation_method SHELXL-97
_cell_angle_alpha 90.00
_cell_angle_beta 105.3850(10)
_cell_angle_gamma 90.00
_cell_formula_units_Z 4
_cell_length_a 15.5146(5)
_cell_length_b 23.9519(8)
_cell_length_c 9.9032(3)
_cell_measurement_reflns_used 9877
_cell_measurement_temperature 100(2)
_cell_measurement_theta_max 58.84
_cell_measurement_theta_min 5.44
_cell_volume 3548.2(2)
_computing_cell_refinement 'Bruker SAINT'
_computing_data_collection 'Bruker APEX2'
_computing_data_reduction 'Bruker SAINT'
_computing_molecular_graphics 'Bruker SHELXTL'
_computing_publication_material 'Bruker SHELXTL'
_computing_structure_refinement 'SHELXL-97 (Sheldrick, 2008)'
_computing_structure_solution 'SIR-92 (Giacovazzo, 1994)'
_diffrn_ambient_temperature 100(2)
_diffrn_measured_fraction_theta_full 0.998
_diffrn_measured_fraction_theta_max 0.998
_diffrn_measurement_device_type 'Bruker APEX-II CCD'
_diffrn_measurement_method '\f and \w scans'
_diffrn_radiation_monochromator graphite
_diffrn_radiation_source 'sealed tube'
_diffrn_radiation_type MoK\a
_diffrn_radiation_wavelength 0.71073
_diffrn_reflns_av_R_equivalents 0.0310
_diffrn_reflns_av_sigmaI/netI 0.0277
_diffrn_reflns_limit_h_max 14
_diffrn_reflns_limit_h_min -21
_diffrn_reflns_limit_k_max 33
_diffrn_reflns_limit_k_min -33
_diffrn_reflns_limit_l_max 13
_diffrn_reflns_limit_l_min -13
_diffrn_reflns_number 48786
_diffrn_reflns_theta_full 29.44
_diffrn_reflns_theta_max 29.44
_diffrn_reflns_theta_min 2.18
_diffrn_standards_number 0
_exptl_absorpt_coefficient_mu 0.755
_exptl_absorpt_correction_T_max 1.000
_exptl_absorpt_correction_T_min 0.7853
_exptl_absorpt_correction_type multi-scan
_exptl_absorpt_process_details SADABS
_exptl_crystal_colour black
_exptl_crystal_density_diffrn 1.383
_exptl_crystal_description plate
_exptl_crystal_F_000 1552
_exptl_crystal_size_max 0.41
_exptl_crystal_size_mid 0.31
_exptl_crystal_size_min 0.03
_refine_diff_density_max 0.782
_refine_diff_density_min -0.407
_refine_diff_density_rms 0.067
_refine_ls_extinction_method none
_refine_ls_goodness_of_fit_ref 1.030
_refine_ls_hydrogen_treatment riding
_refine_ls_matrix_type full
_refine_ls_number_parameters 427
_refine_ls_number_reflns 9807
_refine_ls_number_restraints 4
_refine_ls_restrained_S_all 1.104
_refine_ls_R_factor_all 0.0430
_refine_ls_R_factor_gt 0.0316
_refine_ls_shift/su_max 0.001
_refine_ls_shift/su_mean 0.000
_refine_ls_structure_factor_coef Fsqd
_refine_ls_weighting_details 'calc w=1/[\s^2^(Fo^2^)+(0.0336P)^2^+3.1003P] where P=(Fo^2^+2Fc^2^)/3'
_refine_ls_weighting_scheme calc
_refine_ls_wR_factor_gt 0.0736
_refine_ls_wR_factor_ref 0.0804
_reflns_number_gt 8209
_reflns_number_total 9807
_reflns_threshold_expression >2sigma(I)
_cod_data_source_file ic102494k_si_001_5.cif
_cod_data_source_block COTRBU
_cod_database_code 4324570

loop_
_symmetry_equiv_pos_as_xyz
'x, y, z'
'-x, y+1/2, -z+1/2'
'-x, -y, -z'
'x, -y-1/2, z-1/2'

loop_
_atom_site_label
_atom_site_type_symbol
_atom_site_fract_x
_atom_site_fract_y
_atom_site_fract_z
_atom_site_U_iso_or_equiv
_atom_site_adp_type
_atom_site_occupancy
_atom_site_symmetry_multiplicity
_atom_site_calc_flag
_atom_site_refinement_flags
Co1 Co 0.209538(14) 0.060333(9) 0.92738(2) 0.00921(6) Uani 1 1 d .
S1 S 0.34413(3) 0.059726(16) 1.07753(4) 0.01145(8) Uani 1 1 d .
S2 S 0.14182(3) 0.019389(17) 1.07389(4) 0.01264(8) Uani 1 1 d .
S3 S 0.09155(3) 0.050749(17) 0.73531(4) 0.01131(8) Uani 1 1 d .
S4 S 0.18143(3) 0.159878(17) 0.97383(4) 0.01498(9) Uani 1 1 d .
N1 N 0.32555(9) -0.03956(5) 0.95797(14) 0.0090(2) Uani 1 1 d .
N2 N 0.34409(9) -0.09500(6) 0.94471(14) 0.0105(3) Uani 1 1 d .
N3 N 0.15903(9) -0.05884(5) 0.89998(14) 0.0099(2) Uani 1 1 d D
N4 N 0.13701(9) -0.10428(6) 0.81627(14) 0.0120(3) Uani 1 1 d D
N5 N 0.21741(9) -0.01905(5) 0.71145(14) 0.0091(2) Uani 1 1 d .
N6 N 0.26704(9) -0.05249(5) 0.65158(14) 0.0098(2) Uani 1 1 d .
N7 N 0.25448(9) 0.10973(6) 0.80472(14) 0.0103(2) Uani 1 1 d .
N8 N 0.29053(9) 0.09949(6) 0.69818(14) 0.0110(3) Uani 1 1 d .
B1 B 0.23250(12) -0.01773(7) 0.87285(18) 0.0091(3) Uani 1 1 d .
C1 C 0.38002(10) -0.00490(7) 1.05017(16) 0.0098(3) Uani 1 1 d D
C2 C 0.46630(11) -0.02517(7) 1.12257(17) 0.0118(3) Uani 1 1 d .
H2 H 0.5082 -0.0013 1.1832 0.014 Uiso 1 1 calc R
C3 C 0.48776(11) -0.07880(7) 1.10379(17) 0.0120(3) Uani 1 1 d .
H3 H 0.5457 -0.0927 1.1480 0.014 Uiso 1 1 calc R
C4 C 0.42186(11) -0.11426(7) 1.01636(16) 0.0111(3) Uani 1 1 d .
C5 C 0.44020(11) -0.17618(7) 1.00340(18) 0.0138(3) Uani 1 1 d .
C6 C 0.47085(13) -0.20188(8) 1.15056(19) 0.0211(4) Uani 1 1 d .
H6A H 0.5268 -0.1842 1.2026 0.032 Uiso 1 1 calc R
H6B H 0.4805 -0.2421 1.1427 0.032 Uiso 1 1 calc R
H6C H 0.4248 -0.1958 1.2003 0.032 Uiso 1 1 calc R
C7 C 0.51475(12) -0.18276(7) 0.9289(2) 0.0182(3) Uani 1 1 d .
H7A H 0.4964 -0.1649 0.8367 0.027 Uiso 1 1 calc R
H7B H 0.5258 -0.2225 0.9174 0.027 Uiso 1 1 calc R
H7C H 0.5695 -0.1651 0.9850 0.027 Uiso 1 1 calc R
C8 C 0.35617(12) -0.20678(7) 0.9212(2) 0.0206(4) Uani 1 1 d .
H8A H 0.3095 -0.2034 0.9706 0.031 Uiso 1 1 calc R
H8B H 0.3701 -0.2463 0.9125 0.031 Uiso 1 1 calc R
H8C H 0.3351 -0.1903 0.8276 0.031 Uiso 1 1 calc R
C9 C 0.12008(10) -0.04553(7) 1.00130(16) 0.0117(3) Uani 1 1 d D
C10 C 0.06051(11) -0.08452(7) 1.03441(18) 0.0151(3) Uani 1 1 d D
H10 H 0.0357 -0.0781 1.1110 0.018 Uiso 1 1 calc R
C11 C 0.03939(11) -0.13121(7) 0.95517(18) 0.0164(3) Uani 1 1 d D
H11 H 0.0001 -0.1583 0.9762 0.020 Uiso 1 1 calc R
C12 C 0.07688(11) -0.13911(7) 0.83992(18) 0.0135(3) Uani 1 1 d D
C13 C 0.04716(12) -0.18510(7) 0.73010(19) 0.0181(3) Uani 1 1 d .
C14 C 0.12807(14) -0.21493(9) 0.7054(3) 0.0328(5) Uani 1 1 d .
H14A H 0.1677 -0.1876 0.6788 0.049 Uiso 1 1 calc R
H14B H 0.1084 -0.2423 0.6301 0.049 Uiso 1 1 calc R
H14C H 0.1604 -0.2340 0.7915 0.049 Uiso 1 1 calc R
C15 C -0.01508(18) -0.22657(10) 0.7736(3) 0.0408(6) Uani 1 1 d .
H15A H 0.0179 -0.2466 0.8578 0.061 Uiso 1 1 calc R
H15B H -0.0378 -0.2533 0.6976 0.061 Uiso 1 1 calc R
H15C H -0.0653 -0.2064 0.7936 0.061 Uiso 1 1 calc R
C16 C -0.00445(15) -0.15633(9) 0.5931(2) 0.0290(4) Uani 1 1 d .
H16A H -0.0540 -0.1346 0.6103 0.043 Uiso 1 1 calc R
H16B H -0.0281 -0.1847 0.5216 0.043 Uiso 1 1 calc R
H16C H 0.0360 -0.1314 0.5605 0.043 Uiso 1 1 calc R
C17 C 0.14359(10) 0.00889(6) 0.64042(16) 0.0098(3) Uani 1 1 d .
C18 C 0.11469(11) 0.00148(7) 0.49364(17) 0.0123(3) Uani 1 1 d .
H18 H 0.0627 0.0199 0.4396 0.015 Uiso 1 1 calc R
C19 C 0.16278(11) -0.03257(7) 0.43170(17) 0.0129(3) Uani 1 1 d .
H19 H 0.1445 -0.0384 0.3333 0.015 Uiso 1 1 calc R
C20 C 0.24084(11) -0.05954(7) 0.51463(17) 0.0111(3) Uani 1 1 d .
C21 C 0.29458(11) -0.09931(7) 0.44866(17) 0.0132(3) Uani 1 1 d .
C22 C 0.37372(13) -0.12345(9) 0.5589(2) 0.0232(4) Uani 1 1 d .
H22A H 0.4142 -0.0932 0.6021 0.035 Uiso 1 1 calc R
H22B H 0.4058 -0.1500 0.5146 0.035 Uiso 1 1 calc R
H22C H 0.3521 -0.1427 0.6309 0.035 Uiso 1 1 calc R
C23 C 0.23221(14) -0.14699(8) 0.3786(2) 0.0246(4) Uani 1 1 d .
H23A H 0.2100 -0.1667 0.4494 0.037 Uiso 1 1 calc R
H23B H 0.2653 -0.1731 0.3348 0.037 Uiso 1 1 calc R
H23C H 0.1816 -0.1315 0.3070 0.037 Uiso 1 1 calc R
C24 C 0.32857(14) -0.06882(8) 0.3369(2) 0.0227(4) Uani 1 1 d .
H24A H 0.2782 -0.0511 0.2696 0.034 Uiso 1 1 calc R
H24B H 0.3573 -0.0956 0.2880 0.034 Uiso 1 1 calc R
H24C H 0.3720 -0.0402 0.3817 0.034 Uiso 1 1 calc R
C25 C 0.22765(11) 0.16088(7) 0.83380(17) 0.0119(3) Uani 1 1 d .
C26 C 0.23633(11) 0.20603(7) 0.74752(18) 0.0150(3) Uani 1 1 d .
H26 H 0.2182 0.2425 0.7658 0.018 Uiso 1 1 calc R
C27 C 0.27131(12) 0.19623(7) 0.63696(18) 0.0158(3) Uani 1 1 d .
H27 H 0.2771 0.2258 0.5759 0.019 Uiso 1 1 calc R
C28 C 0.29885(11) 0.14146(7) 0.61454(17) 0.0121(3) Uani 1 1 d .
C29 C 0.33113(11) 0.12655(7) 0.48600(17) 0.0133(3) Uani 1 1 d .
C30 C 0.38883(12) 0.17304(8) 0.44899(19) 0.0188(3) Uani 1 1 d .
H30A H 0.3542 0.2078 0.4310 0.028 Uiso 1 1 calc R
H30B H 0.4071 0.1625 0.3651 0.028 Uiso 1 1 calc R
H30C H 0.4420 0.1786 0.5272 0.028 Uiso 1 1 calc R
C31 C 0.24705(12) 0.11940(9) 0.36283(19) 0.0211(4) Uani 1 1 d .
H31A H 0.2105 0.0888 0.3834 0.032 Uiso 1 1 calc R
H31B H 0.2649 0.1107 0.2774 0.032 Uiso 1 1 calc R
H31C H 0.2123 0.1541 0.3494 0.032 Uiso 1 1 calc R
C32 C 0.38560(13) 0.07243(7) 0.5085(2) 0.0197(4) Uani 1 1 d .
H32A H 0.4401 0.0777 0.5845 0.030 Uiso 1 1 calc R
H32B H 0.4017 0.0627 0.4222 0.030 Uiso 1 1 calc R
H32C H 0.3499 0.0423 0.5331 0.030 Uiso 1 1 calc R

loop_
_atom_site_aniso_label
_atom_site_aniso_U_11
_atom_site_aniso_U_22
_atom_site_aniso_U_33
_atom_site_aniso_U_23
_atom_site_aniso_U_13
_atom_site_aniso_U_12
Co1 0.01009(10) 0.00970(10) 0.00804(10) 0.00054(7) 0.00277(8) 0.00140(8)
S1 0.01212(18) 0.01101(17) 0.01085(17) -0.00201(14) 0.00243(14) 0.00052(14)
S2 0.01491(19) 0.01403(18) 0.01049(17) 0.00044(14) 0.00598(15) 0.00218(14)
S3 0.00930(17) 0.01428(18) 0.01039(17) 0.00007(14) 0.00267(14) 0.00321(14)
S4 0.0190(2) 0.01324(18) 0.01454(19) -0.00135(15) 0.00758(16) 0.00347(15)
N1 0.0097(6) 0.0088(6) 0.0087(6) 0.0012(5) 0.0027(5) 0.0011(5)
N2 0.0116(6) 0.0092(6) 0.0108(6) 0.0010(5) 0.0034(5) 0.0008(5)
N3 0.0090(6) 0.0111(6) 0.0095(6) 0.0009(5) 0.0021(5) 0.0000(5)
N4 0.0111(6) 0.0111(6) 0.0129(6) 0.0001(5) 0.0018(5) -0.0010(5)
N5 0.0093(6) 0.0095(6) 0.0090(6) 0.0006(5) 0.0032(5) 0.0001(5)
N6 0.0104(6) 0.0095(6) 0.0103(6) 0.0003(5) 0.0044(5) 0.0006(5)
N7 0.0104(6) 0.0113(6) 0.0092(6) -0.0005(5) 0.0026(5) 0.0011(5)
N8 0.0100(6) 0.0132(6) 0.0101(6) -0.0004(5) 0.0028(5) 0.0000(5)
B1 0.0090(7) 0.0107(8) 0.0070(7) 0.0009(6) 0.0010(6) 0.0002(6)
C1 0.0117(7) 0.0118(7) 0.0071(6) 0.0008(5) 0.0045(6) -0.0005(6)
C2 0.0101(7) 0.0155(7) 0.0097(7) 0.0000(6) 0.0023(6) -0.0013(6)
C3 0.0093(7) 0.0154(7) 0.0112(7) 0.0030(6) 0.0026(6) 0.0018(6)
C4 0.0112(7) 0.0124(7) 0.0101(7) 0.0020(6) 0.0035(6) 0.0008(6)
C5 0.0127(7) 0.0105(7) 0.0165(8) 0.0030(6) 0.0010(6) 0.0021(6)
C6 0.0265(10) 0.0169(8) 0.0184(8) 0.0068(7) 0.0032(7) 0.0043(7)
C7 0.0185(8) 0.0140(8) 0.0225(9) -0.0010(7) 0.0063(7) 0.0031(6)
C8 0.0175(8) 0.0113(8) 0.0294(10) 0.0008(7) 0.0000(7) -0.0016(6)
C9 0.0107(7) 0.0143(7) 0.0098(7) 0.0025(6) 0.0021(6) 0.0027(6)
C10 0.0113(7) 0.0202(8) 0.0155(8) 0.0051(6) 0.0068(6) 0.0023(6)
C11 0.0116(7) 0.0189(8) 0.0195(8) 0.0051(7) 0.0053(6) -0.0017(6)
C12 0.0099(7) 0.0129(7) 0.0163(8) 0.0028(6) 0.0011(6) -0.0007(6)
C13 0.0156(8) 0.0166(8) 0.0207(9) -0.0011(7) 0.0023(7) -0.0048(6)
C14 0.0229(10) 0.0238(10) 0.0463(13) -0.0144(9) 0.0000(9) 0.0020(8)
C15 0.0494(15) 0.0354(12) 0.0391(13) -0.0083(10) 0.0142(11) -0.0269(11)
C16 0.0274(10) 0.0280(10) 0.0263(10) -0.0053(8) -0.0020(8) 0.0035(8)
C17 0.0086(7) 0.0109(7) 0.0102(7) 0.0012(5) 0.0030(6) -0.0004(5)
C18 0.0109(7) 0.0151(7) 0.0096(7) 0.0018(6) 0.0006(6) 0.0012(6)
C19 0.0144(8) 0.0151(7) 0.0085(7) 0.0004(6) 0.0019(6) 0.0000(6)
C20 0.0124(7) 0.0108(7) 0.0110(7) 0.0011(6) 0.0047(6) -0.0007(6)
C21 0.0157(8) 0.0139(7) 0.0114(7) -0.0007(6) 0.0060(6) 0.0025(6)
C22 0.0221(9) 0.0299(10) 0.0175(8) -0.0002(7) 0.0053(7) 0.0133(8)
C23 0.0272(10) 0.0169(9) 0.0301(10) -0.0083(8) 0.0082(8) -0.0007(7)
C24 0.0315(10) 0.0206(9) 0.0223(9) 0.0026(7) 0.0182(8) 0.0059(8)
C25 0.0118(7) 0.0118(7) 0.0122(7) -0.0020(6) 0.0033(6) 0.0011(6)
C26 0.0165(8) 0.0098(7) 0.0179(8) -0.0004(6) 0.0032(6) 0.0017(6)
C27 0.0185(8) 0.0120(7) 0.0163(8) 0.0031(6) 0.0036(7) -0.0004(6)
C28 0.0103(7) 0.0132(7) 0.0118(7) 0.0002(6) 0.0012(6) -0.0010(6)
C29 0.0140(7) 0.0155(8) 0.0110(7) 0.0011(6) 0.0042(6) -0.0020(6)
C30 0.0183(8) 0.0192(8) 0.0209(9) 0.0032(7) 0.0089(7) -0.0040(7)
C31 0.0185(9) 0.0312(10) 0.0135(8) -0.0029(7) 0.0041(7) -0.0063(7)
C32 0.0276(10) 0.0169(8) 0.0194(8) 0.0019(7) 0.0148(7) 0.0039(7)

loop_
_atom_type_symbol
_atom_type_description
_atom_type_scat_dispersion_real
_atom_type_scat_dispersion_imag
_atom_type_scat_source
Co Co 0.3494 0.9721 'International Tables Vol C Tables 4.2.6.8 and 6.1.1.4'
S S 0.1246 0.1234 'International Tables Vol C Tables 4.2.6.8 and 6.1.1.4'
N N 0.0061 0.0033 'International Tables Vol C Tables 4.2.6.8 and 6.1.1.4'
B B 0.0013 0.0007 'International Tables Vol C Tables 4.2.6.8 and 6.1.1.4'
C C 0.0033 0.0016 'International Tables Vol C Tables 4.2.6.8 and 6.1.1.4'
H H 0.0000 0.0000 'International Tables Vol C Tables 4.2.6.8 and 6.1.1.4'

loop_
_geom_angle_atom_site_label_1
_geom_angle_atom_site_label_2
_geom_angle_atom_site_label_3
_geom_angle
N7 Co1 B1 106.22(6)
N7 Co1 S1 89.60(4)
B1 Co1 S1 88.37(5)
N7 Co1 S2 168.08(4)
B1 Co1 S2 85.02(5)
S1 Co1 S2 94.767(17)
N7 Co1 S3 83.21(4)
B1 Co1 S3 80.89(5)
S1 Co1 S3 164.827(18)
S2 Co1 S3 94.939(17)
N7 Co1 S4 69.11(4)
B1 Co1 S4 174.90(5)
S1 Co1 S4 93.571(16)
S2 Co1 S4 99.502(16)
S3 Co1 S4 96.296(16)
C1 S1 Co1 100.95(6)
C9 S2 Co1 101.58(6)
C17 S3 Co1 97.23(5)
C25 S4 Co1 74.56(6)
C1 N1 N2 123.34(13)
C1 N1 B1 118.89(13)
N2 N1 B1 117.46(12)
C4 N2 N1 118.35(13)
C9 N3 N4 123.94(14)
C9 N3 B1 117.87(13)
N4 N3 B1 118.15(12)
C12 N4 N3 118.35(14)
C17 N5 N6 124.59(13)
C17 N5 B1 113.64(13)
N6 N5 B1 121.03(12)
C20 N6 N5 118.08(13)
N8 N7 C25 123.40(14)
N8 N7 Co1 132.14(11)
C25 N7 Co1 103.66(10)
C28 N8 N7 118.76(14)
N5 B1 N1 114.55(13)
N5 B1 N3 104.08(12)
N1 B1 N3 107.78(12)
N5 B1 Co1 107.90(10)
N1 B1 Co1 111.91(11)
N3 B1 Co1 110.32(10)
N1 C1 C2 117.75(14)
N1 C1 S1 119.80(12)
C2 C1 S1 122.44(12)
C3 C2 C1 119.15(15)
C2 C3 C4 118.99(15)
N2 C4 C3 121.75(15)
N2 C4 C5 117.59(14)
C3 C4 C5 120.66(14)
C4 C5 C8 111.11(14)
C4 C5 C7 108.78(13)
C8 C5 C7 109.82(15)
C4 C5 C6 109.16(14)
C8 C5 C6 108.59(15)
C7 C5 C6 109.37(14)
N3 C9 C10 118.00(15)
N3 C9 S2 116.99(12)
C10 C9 S2 124.91(13)
C11 C10 C9 118.93(16)
C10 C11 C12 119.08(16)
N4 C12 C11 121.14(15)
N4 C12 C13 115.04(15)
C11 C12 C13 123.70(15)
C14 C13 C15 110.56(18)
C14 C13 C12 110.28(15)
C15 C13 C12 111.21(16)
C14 C13 C16 109.08(17)
C15 C13 C16 108.65(17)
C12 C13 C16 106.95(15)
N5 C17 C18 117.81(14)
N5 C17 S3 117.47(12)
C18 C17 S3 124.72(12)
C19 C18 C17 118.54(15)
C18 C19 C20 119.81(15)
N6 C20 C19 121.15(14)
N6 C20 C21 117.82(14)
C19 C20 C21 120.98(14)
C20 C21 C22 111.02(14)
C20 C21 C24 110.14(14)
C22 C21 C24 109.40(15)
C20 C21 C23 107.91(14)
C22 C21 C23 109.41(15)
C24 C21 C23 108.92(15)
N7 C25 C26 118.93(15)
N7 C25 S4 112.16(12)
C26 C25 S4 128.85(13)
C27 C26 C25 118.52(15)
C26 C27 C28 119.08(15)
N8 C28 C27 121.30(15)
N8 C28 C29 116.68(14)
C27 C28 C29 121.77(15)
C28 C29 C32 111.53(14)
C28 C29 C30 111.74(14)
C32 C29 C30 108.36(14)
C28 C29 C31 106.83(14)
C32 C29 C31 109.86(15)
C30 C29 C31 108.47(14)

loop_
_geom_bond_atom_site_label_1
_geom_bond_atom_site_label_2
_geom_bond_distance
Co1 N7 1.9521(14)
Co1 B1 2.0041(18)
Co1 S1 2.2190(4)
Co1 S2 2.2315(5)
Co1 S3 2.2746(4)
Co1 S4 2.4886(5)
S1 C1 1.6910(16)
S2 C9 1.7087(17)
S3 C17 1.7154(16)
S4 C25 1.7220(17)
N1 C1 1.352(2)
N1 N2 1.3723(18)
N1 B1 1.556(2)
N2 C4 1.311(2)
N3 C9 1.340(2)
N3 N4 1.3559(18)
N3 B1 1.582(2)
N4 C12 1.318(2)
N5 C17 1.352(2)
N5 N6 1.3520(18)
N5 B1 1.553(2)
N6 C20 1.319(2)
N7 N8 1.3414(18)
N7 C25 1.349(2)
N8 C28 1.330(2)
C1 C2 1.426(2)
C2 C3 1.352(2)
C3 C4 1.431(2)
C4 C5 1.522(2)
C5 C8 1.529(2)
C5 C7 1.536(2)
C5 C6 1.537(2)
C9 C10 1.412(2)
C10 C11 1.355(3)
C11 C12 1.424(2)
C12 C13 1.531(2)
C13 C14 1.519(3)
C13 C15 1.525(3)
C13 C16 1.543(3)
C17 C18 1.414(2)
C18 C19 1.357(2)
C19 C20 1.425(2)
C20 C21 1.523(2)
C21 C22 1.524(2)
C21 C24 1.532(2)
C21 C23 1.538(2)
C25 C26 1.407(2)
C26 C27 1.365(2)
C27 C28 1.415(2)
C28 C29 1.529(2)
C29 C32 1.531(2)
C29 C30 1.533(2)
C29 C31 1.541(2)
